data_4301991
loop_
_publ_author_name
'Jamie S. Ritch'
'Tristram Chivers'

_publ_section_title
;
Group 11 Complexes of the P,Te-Centered Ligand [TePiPr2NPiPr2]-:
Synthesis, Structures, and Insertion Reactions of the Copper(I) Complex
with Chalcogens
;
_journal_name_full 'Inorganic Chemistry'
_journal_page_first 3857
_journal_page_last 3865
_journal_paper_doi 10.1021/ic802428b
_journal_volume 48
_journal_year 2009
_chemical_formula_moiety 'C36 H84 Ag3 N3 P6 Te3'
_chemical_formula_sum 'C36 H84 Ag3 N3 P6 Te3'
_chemical_formula_weight 1451.29
_chemical_name_systematic
; 
 ? 
;
_space_group_IT_number 15
_symmetry_cell_setting monoclinic
_symmetry_space_group_name_Hall '-C 2yc'
_symmetry_space_group_name_H-M 'C 1 2/c 1'
_atom_sites_solution_hydrogens geom
_atom_sites_solution_primary direct
_atom_sites_solution_secondary difmap
_audit_creation_method SHELXL-97
_cell_angle_alpha 90.00
_cell_angle_beta 109.74(3)
_cell_angle_gamma 90.00
_cell_formula_units_Z 8
_cell_length_a 39.819(8)
_cell_length_b 11.851(2)
_cell_length_c 24.668(5)
_cell_measurement_reflns_used 43936
_cell_measurement_temperature 173(2)
_cell_measurement_theta_max 25.03
_cell_measurement_theta_min 2.71
_cell_volume 10957(4)
_computing_cell_refinement 'Nonius DENZO'
_computing_data_collection 'Nonius COLLECT'
_computing_data_reduction 'Nonius DENZO'
_computing_molecular_graphics 'Bruker SHELXTL'
_computing_publication_material 'Bruker SHELXTL'
_computing_structure_refinement 'SHELXL-97 (Sheldrick, 1997)'
_computing_structure_solution 'SHELXS-97 (Sheldrick, 1990)'
_diffrn_ambient_temperature 173(2)
_diffrn_measured_fraction_theta_full 0.995
_diffrn_measured_fraction_theta_max 0.995
_diffrn_measurement_device_type 'Nonius KappaCCD'
_diffrn_measurement_method 'phi\omega scans'
_diffrn_radiation_monochromator graphite
_diffrn_radiation_source 'fine-focus sealed tube'
_diffrn_radiation_type MoK\a
_diffrn_radiation_wavelength 0.71073
_diffrn_reflns_av_R_equivalents 0.0394
_diffrn_reflns_av_sigmaI/netI 0.0537
_diffrn_reflns_limit_h_max 47
_diffrn_reflns_limit_h_min -47
_diffrn_reflns_limit_k_max 14
_diffrn_reflns_limit_k_min -14
_diffrn_reflns_limit_l_max 29
_diffrn_reflns_limit_l_min -29
_diffrn_reflns_number 43936
_diffrn_reflns_theta_full 25.03
_diffrn_reflns_theta_max 25.03
_diffrn_reflns_theta_min 2.71
_exptl_absorpt_coefficient_mu 2.829
_exptl_absorpt_correction_T_max 0.8486
_exptl_absorpt_correction_T_min 0.7651
_exptl_absorpt_correction_type integration
_exptl_absorpt_process_details 'HKL Scalepack (Otwinowski & Minor 1997)'
_exptl_crystal_density_diffrn 1.759
_exptl_crystal_density_method 'not measured'
_exptl_crystal_F_000 5664
_exptl_crystal_size_max 0.10
_exptl_crystal_size_mid 0.08
_exptl_crystal_size_min 0.06
_refine_diff_density_max 1.891
_refine_diff_density_min -2.239
_refine_diff_density_rms 0.205
_refine_ls_extinction_method none
_refine_ls_goodness_of_fit_ref 1.066
_refine_ls_hydrogen_treatment constr
_refine_ls_matrix_type full
_refine_ls_number_parameters 436
_refine_ls_number_reflns 9636
_refine_ls_number_restraints 45
_refine_ls_restrained_S_all 1.069
_refine_ls_R_factor_all 0.0876
_refine_ls_R_factor_gt 0.0551
_refine_ls_shift/su_max 0.043
_refine_ls_shift/su_mean 0.002
_refine_ls_structure_factor_coef Fsqd
_refine_ls_weighting_details 'calc w=1/[\s^2^(Fo^2^)+(0.0884P)^2^+153.0441P] where P=(Fo^2^+2Fc^2^)/3'
_refine_ls_weighting_scheme calc
_refine_ls_wR_factor_gt 0.1437
_refine_ls_wR_factor_ref 0.1769
_reflns_number_gt 6941
_reflns_number_total 9636
_reflns_threshold_expression >2sigma(I)
_cod_data_source_file ic802428b_si_001_2.cif
_cod_data_source_block compound7
_cod_depositor_comments
;
The following automatic conversions were performed:
'_symmetry_cell_setting' value 'Monoclinic' changed to 'monoclinic'
according to '/home/saulius/struct/CIF-dictionaries/cif_core.dic'
dictionary named 'cif_core.dic' version 2.4.1 from 2010-06-29.

Automatic conversion script
Id: cif_fix_enum 1527 2010-12-29 10:47:43Z saulius 
;
_cod_original_sg_symbol_H-M 'C 2/c'
_cod_database_code 4301991

loop_
_symmetry_equiv_pos_as_xyz
'x, y, z'
'-x, y, -z+1/2'
'x+1/2, y+1/2, z'
'-x+1/2, y+1/2, -z+1/2'
'-x, -y, -z'
'x, -y, z-1/2'
'-x+1/2, -y+1/2, -z'
'x+1/2, -y+1/2, z-1/2'

loop_
_atom_site_label
_atom_site_type_symbol
_atom_site_fract_x
_atom_site_fract_y
_atom_site_fract_z
_atom_site_U_iso_or_equiv
_atom_site_adp_type
_atom_site_occupancy
_atom_site_symmetry_multiplicity
_atom_site_calc_flag
_atom_site_refinement_flags
_atom_site_disorder_assembly
_atom_site_disorder_group
Ag1 Ag 0.12583(2) 0.55605(6) 0.97899(4) 0.0436(2) Uani 1 1 d . A .
P1 P 0.14964(11) 0.3785(3) 0.9550(2) 0.0802(14) Uani 1 1 d D . .
C1 C 0.1021(4) 0.2370(19) 0.9829(9) 0.058(6) Uiso 0.50 1 d PD A 1
H1A H 0.0990 0.1729 1.0059 0.087 Uiso 0.50 1 calc PR A 1
H1B H 0.0912 0.2193 0.9419 0.087 Uiso 0.50 1 calc PR A 1
H1C H 0.0907 0.3040 0.9921 0.087 Uiso 0.50 1 calc PR A 1
C2 C 0.1410(4) 0.2594(15) 0.9963(7) 0.103(5) Uiso 0.50 1 d PD A 1
H2A H 0.1518 0.1905 0.9855 0.123 Uiso 0.50 1 calc PR A 1
C3 C 0.1597(5) 0.2793(17) 1.0611(6) 0.133(8) Uiso 0.50 1 d PD A 1
H3A H 0.1549 0.2155 1.0827 0.199 Uiso 0.50 1 calc PR A 1
H3B H 0.1506 0.3489 1.0726 0.199 Uiso 0.50 1 calc PR A 1
H3C H 0.1855 0.2861 1.0692 0.199 Uiso 0.50 1 calc PR A 1
C1A C 0.1472(13) 0.1477(14) 0.9729(13) 0.161(19) Uiso 0.50 1 d PD A 2
H1D H 0.1423 0.0869 0.9960 0.242 Uiso 0.50 1 calc PR A 2
H1E H 0.1721 0.1429 0.9744 0.242 Uiso 0.50 1 calc PR A 2
H1F H 0.1314 0.1404 0.9328 0.242 Uiso 0.50 1 calc PR A 2
C2A C 0.1410(4) 0.2594(15) 0.9963(7) 0.103(5) Uiso 0.50 1 d P A 2
H2B H 0.1148 0.2622 0.9901 0.123 Uiso 0.50 1 calc PR A 2
C3A C 0.1597(5) 0.2793(17) 1.0611(6) 0.133(8) Uiso 0.50 1 d P A 2
H3D H 0.1542 0.2169 1.0828 0.199 Uiso 0.50 1 calc PR A 2
H3E H 0.1513 0.3503 1.0723 0.199 Uiso 0.50 1 calc PR A 2
H3F H 0.1855 0.2832 1.0695 0.199 Uiso 0.50 1 calc PR A 2
C4 C 0.1556(5) 0.2238(14) 0.8710(10) 0.130(7) Uiso 0.50 1 d PD A 1
H4A H 0.1465 0.2051 0.8299 0.194 Uiso 0.50 1 calc PR A 1
H4B H 0.1510 0.1607 0.8933 0.194 Uiso 0.50 1 calc PR A 1
H4C H 0.1813 0.2379 0.8830 0.194 Uiso 0.50 1 calc PR A 1
C5 C 0.1370(4) 0.3282(12) 0.8817(7) 0.086(5) Uiso 0.50 1 d PD A 1
H5A H 0.1115 0.3045 0.8721 0.103 Uiso 0.50 1 calc PR A 1
C6 C 0.1356(8) 0.4209(17) 0.8409(8) 0.079(8) Uiso 0.50 1 d PD A 1
H6A H 0.1288 0.3907 0.8017 0.119 Uiso 0.50 1 calc PR A 1
H6B H 0.1592 0.4563 0.8511 0.119 Uiso 0.50 1 calc PR A 1
H6C H 0.1181 0.4773 0.8430 0.119 Uiso 0.50 1 calc PR A 1
C4A C 0.1556(5) 0.2238(14) 0.8710(10) 0.130(7) Uiso 0.50 1 d PD A 2
H4D H 0.1465 0.2050 0.8299 0.194 Uiso 0.50 1 calc PR A 2
H4E H 0.1511 0.1608 0.8934 0.194 Uiso 0.50 1 calc PR A 2
H4F H 0.1813 0.2379 0.8829 0.194 Uiso 0.50 1 calc PR A 2
C5A C 0.1370(4) 0.3282(12) 0.8817(7) 0.086(5) Uiso 0.50 1 d P A 2
H5B H 0.1493 0.3862 0.8657 0.103 Uiso 0.50 1 calc PR A 2
C6A C 0.0994(6) 0.348(3) 0.8426(11) 0.129(14) Uiso 0.50 1 d PD A 2
H6D H 0.0962 0.3160 0.8045 0.193 Uiso 0.50 1 calc PR A 2
H6E H 0.0945 0.4289 0.8390 0.193 Uiso 0.50 1 calc PR A 2
H6F H 0.0828 0.3109 0.8587 0.193 Uiso 0.50 1 calc PR A 2
N1 N 0.1933(3) 0.3855(8) 0.9756(5) 0.065(3) Uani 1 1 d . A .
P2 P 0.21811(9) 0.4924(3) 0.99436(17) 0.0619(10) Uani 1 1 d D . .
C7 C 0.2686(7) 0.3933(18) 0.9535(12) 0.063(8) Uiso 0.50 1 d PD A 1
H7A H 0.2868 0.4028 0.9352 0.095 Uiso 0.50 1 calc PR A 1
H7B H 0.2496 0.3441 0.9295 0.095 Uiso 0.50 1 calc PR A 1
H7C H 0.2794 0.3592 0.9916 0.095 Uiso 0.50 1 calc PR A 1
C8 C 0.2529(6) 0.5088(15) 0.9597(8) 0.036(5) Uiso 0.50 1 d PD A 1
H8A H 0.2726 0.5557 0.9859 0.044 Uiso 0.50 1 calc PR A 1
C9 C 0.2381(8) 0.571(2) 0.9029(10) 0.094(10) Uiso 0.50 1 d PD A 1
H9A H 0.2568 0.5785 0.8856 0.140 Uiso 0.50 1 calc PR A 1
H9B H 0.2300 0.6461 0.9096 0.140 Uiso 0.50 1 calc PR A 1
H9C H 0.2180 0.5285 0.8768 0.140 Uiso 0.50 1 calc PR A 1
C7A C 0.2610(5) 0.4110(16) 0.9333(9) 0.038(5) Uiso 0.50 1 d PD A 2
H7D H 0.2712 0.4224 0.9028 0.057 Uiso 0.50 1 calc PR A 2
H7E H 0.2462 0.3428 0.9252 0.057 Uiso 0.50 1 calc PR A 2
H7F H 0.2802 0.4025 0.9704 0.057 Uiso 0.50 1 calc PR A 2
C8A C 0.2382(5) 0.5117(16) 0.9359(8) 0.040(5) Uiso 0.50 1 d PD A 2
H8D H 0.2551 0.5768 0.9483 0.048 Uiso 0.50 1 calc PR A 2
C9A C 0.2121(6) 0.544(2) 0.8785(7) 0.071(7) Uiso 0.50 1 d PD A 2
H9D H 0.2246 0.5525 0.8506 0.106 Uiso 0.50 1 calc PR A 2
H9E H 0.2007 0.6157 0.8820 0.106 Uiso 0.50 1 calc PR A 2
H9F H 0.1938 0.4852 0.8652 0.106 Uiso 0.50 1 calc PR A 2
C10 C 0.2815(6) 0.552(2) 1.0812(10) 0.177(13) Uani 1 1 d . . .
H10A H 0.2981 0.5371 1.1201 0.266 Uiso 1 1 calc R A .
H10B H 0.2724 0.6289 1.0789 0.266 Uiso 1 1 calc R . .
H10C H 0.2938 0.5419 1.0532 0.266 Uiso 1 1 calc R . .
C11 C 0.2506(4) 0.4694(18) 1.0676(8) 0.105(7) Uani 1 1 d . A .
H11A H 0.2614 0.3940 1.0657 0.126 Uiso 1 1 calc R . .
C12 C 0.2314(6) 0.454(3) 1.1075(10) 0.180(14) Uani 1 1 d . . .
H12A H 0.2485 0.4418 1.1463 0.269 Uiso 1 1 calc R A .
H12B H 0.2156 0.3885 1.0958 0.269 Uiso 1 1 calc R . .
H12C H 0.2172 0.5216 1.1074 0.269 Uiso 1 1 calc R . .
Te1 Te 0.188452(19) 0.67683(6) 0.99063(3) 0.0431(2) Uani 1 1 d . A .
Ag2 Ag 0.16701(2) 0.69624(7) 1.08224(4) 0.0494(2) Uani 1 1 d . . .
P3 P 0.17438(9) 0.6769(3) 1.18257(13) 0.0541(8) Uani 1 1 d . A .
C13 C 0.2310(4) 0.7008(18) 1.2880(7) 0.105(6) Uani 1 1 d . A .
H13A H 0.2569 0.7029 1.3075 0.158 Uiso 1 1 calc R . .
H13B H 0.2208 0.6389 1.3038 0.158 Uiso 1 1 calc R . .
H13C H 0.2205 0.7725 1.2942 0.158 Uiso 1 1 calc R . .
C14 C 0.2229(4) 0.6824(15) 1.2242(6) 0.077(4) Uani 1 1 d . . .
H14A H 0.2337 0.6087 1.2191 0.093 Uiso 1 1 calc R A .
C15 C 0.2392(3) 0.7711(18) 1.2005(7) 0.100(6) Uani 1 1 d . A .
H15A H 0.2648 0.7746 1.2222 0.150 Uiso 1 1 calc R . .
H15B H 0.2281 0.8438 1.2033 0.150 Uiso 1 1 calc R . .
H15C H 0.2356 0.7546 1.1600 0.150 Uiso 1 1 calc R . .
C16 C 0.1168(5) 0.5424(15) 1.1859(7) 0.103(6) Uani 1 1 d . A .
H16A H 0.1089 0.4751 1.2013 0.155 Uiso 1 1 calc R . .
H16B H 0.1091 0.5373 1.1438 0.155 Uiso 1 1 calc R . .
H16C H 0.1064 0.6098 1.1969 0.155 Uiso 1 1 calc R . .
C17 C 0.1583(4) 0.5505(12) 1.2107(6) 0.077(4) Uani 1 1 d . . .
H17A H 0.1650 0.5607 1.2533 0.093 Uiso 1 1 calc R A .
C18 C 0.1759(8) 0.4447(16) 1.2013(12) 0.172(12) Uani 1 1 d . A .
H18A H 0.1666 0.3804 1.2168 0.259 Uiso 1 1 calc R . .
H18B H 0.2018 0.4507 1.2210 0.259 Uiso 1 1 calc R . .
H18C H 0.1710 0.4338 1.1600 0.259 Uiso 1 1 calc R . .
N2 N 0.1568(2) 0.7846(9) 1.2054(4) 0.053(2) Uani 1 1 d . . .
P4 P 0.13424(7) 0.8837(3) 1.16699(14) 0.0497(8) Uani 1 1 d . A .
C19 C 0.0598(3) 0.9210(13) 1.1021(7) 0.085(5) Uani 1 1 d . A .
H19A H 0.0355 0.8940 1.0958 0.128 Uiso 1 1 calc R . .
H19B H 0.0650 0.9162 1.0660 0.128 Uiso 1 1 calc R . .
H19C H 0.0619 0.9995 1.1153 0.128 Uiso 1 1 calc R . .
C20 C 0.0856(3) 0.8502(12) 1.1464(6) 0.064(4) Uani 1 1 d . . .
H20A H 0.0829 0.7727 1.1295 0.077 Uiso 1 1 calc R A .
C21 C 0.0762(4) 0.8385(16) 1.2008(7) 0.098(6) Uani 1 1 d . A .
H21A H 0.0508 0.8209 1.1906 0.147 Uiso 1 1 calc R . .
H21B H 0.0815 0.9094 1.2225 0.147 Uiso 1 1 calc R . .
H21C H 0.0904 0.7775 1.2246 0.147 Uiso 1 1 calc R . .
C22 C 0.1205(5) 1.1135(12) 1.1861(7) 0.090(5) Uani 1 1 d . A .
H22A H 0.1268 1.1771 1.2131 0.135 Uiso 1 1 calc R . .
H22B H 0.0952 1.0948 1.1772 0.135 Uiso 1 1 calc R . .
H22C H 0.1248 1.1341 1.1506 0.135 Uiso 1 1 calc R . .
C23 C 0.1437(4) 1.0095(13) 1.2139(6) 0.074(4) Uani 1 1 d . . .
H23A H 0.1385 0.9897 1.2496 0.089 Uiso 1 1 calc R A .
C24 C 0.1838(4) 1.0379(17) 1.2316(9) 0.130(9) Uani 1 1 d . A .
H24A H 0.1890 1.1046 1.2566 0.195 Uiso 1 1 calc R . .
H24B H 0.1900 1.0533 1.1971 0.195 Uiso 1 1 calc R . .
H24C H 0.1979 0.9739 1.2525 0.195 Uiso 1 1 calc R . .
Te2 Te 0.147455(19) 0.93346(6) 1.07949(3) 0.0456(2) Uani 1 1 d . A .
Ag3 Ag 0.105519(19) 0.79773(6) 0.99450(3) 0.0378(2) Uani 1 1 d . A .
P5 P 0.06858(8) 0.8247(3) 0.89429(13) 0.0503(8) Uani 1 1 d D . .
C25 C 0.1215(4) 0.8844(15) 0.8484(9) 0.069(5) Uiso 0.70 1 d PD A 1
H25A H 0.1310 0.8755 0.8169 0.104 Uiso 0.70 1 calc PR A 1
H25B H 0.1394 0.8606 0.8847 0.104 Uiso 0.70 1 calc PR A 1
H25C H 0.1153 0.9637 0.8512 0.104 Uiso 0.70 1 calc PR A 1
C26 C 0.0876(5) 0.8108(14) 0.8363(8) 0.065(5) Uiso 0.70 1 d PD A 1
H26A H 0.0695 0.8384 0.7998 0.078 Uiso 0.70 1 calc PR A 1
C27 C 0.0948(5) 0.6873(13) 0.8280(9) 0.079(6) Uiso 0.70 1 d PD A 1
H27A H 0.1050 0.6802 0.7971 0.119 Uiso 0.70 1 calc PR A 1
H27B H 0.0724 0.6449 0.8178 0.119 Uiso 0.70 1 calc PR A 1
H27C H 0.1117 0.6572 0.8639 0.119 Uiso 0.70 1 calc PR A 1
C25A C 0.1301(8) 0.818(5) 0.860(2) 0.12(2) Uiso 0.30 1 d PD A 2
H25D H 0.1416 0.7818 0.8351 0.180 Uiso 0.30 1 calc PR A 2
H25E H 0.1449 0.8069 0.9004 0.180 Uiso 0.30 1 calc PR A 2
H25F H 0.1272 0.8985 0.8514 0.180 Uiso 0.30 1 calc PR A 2
C26A C 0.0940(8) 0.765(4) 0.8495(12) 0.083(16) Uiso 0.30 1 d PD A 2
H26B H 0.0995 0.6856 0.8636 0.099 Uiso 0.30 1 calc PR A 2
C27A C 0.0716(10) 0.753(4) 0.7866(10) 0.060(11) Uiso 0.30 1 d PD A 2
H27D H 0.0863 0.7211 0.7654 0.091 Uiso 0.30 1 calc PR A 2
H27E H 0.0626 0.8267 0.7707 0.091 Uiso 0.30 1 calc PR A 2
H27F H 0.0515 0.7020 0.7830 0.091 Uiso 0.30 1 calc PR A 2
C28 C 0.0172(7) 0.978(2) 0.8243(11) 0.172(11) Uani 1 1 d . . .
H28A H 0.0093 1.0562 0.8177 0.258 Uiso 1 1 calc R A .
H28B H -0.0016 0.9316 0.8306 0.258 Uiso 1 1 calc R . .
H28C H 0.0224 0.9492 0.7907 0.258 Uiso 1 1 calc R . .
C29 C 0.0504(5) 0.9711(14) 0.8766(9) 0.106(7) Uani 1 1 d . A .
H29A H 0.0692 1.0206 0.8707 0.128 Uiso 1 1 calc R . .
C30 C 0.0394(5) 1.0199(15) 0.9304(10) 0.121(8) Uani 1 1 d . . .
H30A H 0.0299 1.0965 0.9214 0.181 Uiso 1 1 calc R A .
H30B H 0.0606 1.0216 0.9653 0.181 Uiso 1 1 calc R . .
H30C H 0.0213 0.9710 0.9367 0.181 Uiso 1 1 calc R . .
N3 N 0.0331(2) 0.7431(9) 0.8781(4) 0.055(3) Uani 1 1 d . A .
P6 P 0.02479(7) 0.6422(3) 0.91368(12) 0.0432(7) Uani 1 1 d D . .
C31 C -0.0479(3) 0.6821(17) 0.8692(7) 0.100(6) Uani 1 1 d . . .
H31A H -0.0702 0.6948 0.8767 0.150 Uiso 1 1 calc R A .
H31B H -0.0501 0.6144 0.8454 0.150 Uiso 1 1 calc R . .
H31C H -0.0428 0.7475 0.8489 0.150 Uiso 1 1 calc R . .
C32 C -0.0181(3) 0.6663(10) 0.9252(5) 0.051(3) Uani 1 1 d . A .
H32A H -0.0235 0.5980 0.9446 0.061 Uiso 1 1 calc R . .
C33 C -0.0161(3) 0.7665(10) 0.9638(7) 0.066(4) Uani 1 1 d . . .
H33A H -0.0392 0.7770 0.9690 0.099 Uiso 1 1 calc R A .
H33B H -0.0102 0.8342 0.9461 0.099 Uiso 1 1 calc R . .
H33C H 0.0023 0.7534 1.0013 0.099 Uiso 1 1 calc R . .
C34 C 0.0069(4) 0.4119(9) 0.8986(6) 0.081(5) Uani 0.50 1 d PD A 1
H34A H 0.0201 0.3438 0.8953 0.121 Uiso 0.50 1 calc PR A 1
H34B H -0.0186 0.3999 0.8787 0.121 Uiso 0.50 1 calc PR A 1
H34C H 0.0112 0.4281 0.9393 0.121 Uiso 0.50 1 calc PR A 1
C35 C 0.0195(3) 0.5108(11) 0.8713(5) 0.061(3) Uani 0.50 1 d PD A 1
H35A H 0.0444 0.4900 0.8742 0.073 Uiso 0.50 1 calc PR A 1
C36 C 0.0007(6) 0.5300(19) 0.8080(6) 0.078(9) Uani 0.50 1 d PD A 1
H36A H -0.0017 0.4581 0.7874 0.117 Uiso 0.50 1 calc PR A 1
H36B H 0.0146 0.5829 0.7934 0.117 Uiso 0.50 1 calc PR A 1
H36C H -0.0230 0.5615 0.8019 0.117 Uiso 0.50 1 calc PR A 1
C34A C 0.0069(4) 0.4119(9) 0.8986(6) 0.081(5) Uani 0.50 1 d PD A 2
H36D H 0.0192 0.3430 0.8935 0.121 Uiso 0.50 1 calc PR A 2
H36E H -0.0189 0.4024 0.8801 0.121 Uiso 0.50 1 calc PR A 2
H36F H 0.0124 0.4264 0.9398 0.121 Uiso 0.50 1 calc PR A 2
C35A C 0.0195(3) 0.5108(11) 0.8713(5) 0.061(3) Uani 0.50 1 d P A 2
H35B H -0.0002 0.5260 0.8342 0.073 Uiso 0.50 1 calc PR A 2
C36A C 0.0518(6) 0.4799(18) 0.8546(12) 0.080(8) Uiso 0.50 1 d PD A 2
H34D H 0.0438 0.4538 0.8145 0.120 Uiso 0.50 1 calc PR A 2
H34E H 0.0653 0.4198 0.8799 0.120 Uiso 0.50 1 calc PR A 2
H34F H 0.0671 0.5464 0.8585 0.120 Uiso 0.50 1 calc PR A 2
Te3 Te 0.068133(17) 0.60645(6) 1.01075(3) 0.03699(19) Uani 1 1 d . A .

loop_
_atom_site_aniso_label
_atom_site_aniso_U_11
_atom_site_aniso_U_22
_atom_site_aniso_U_33
_atom_site_aniso_U_23
_atom_site_aniso_U_13
_atom_site_aniso_U_12
Ag1 0.0542(5) 0.0299(4) 0.0543(5) -0.0015(4) 0.0284(4) 0.0021(4)
P1 0.109(3) 0.0289(16) 0.151(4) -0.0096(19) 0.107(3) -0.0078(17)
N1 0.081(7) 0.044(6) 0.099(9) 0.013(6) 0.069(7) 0.015(5)
P2 0.070(2) 0.0560(19) 0.084(3) 0.0201(18) 0.057(2) 0.0201(17)
C10 0.14(2) 0.25(3) 0.121(19) 0.06(2) 0.022(16) -0.08(2)
C11 0.052(8) 0.153(17) 0.116(14) 0.073(13) 0.036(9) 0.013(10)
C12 0.116(17) 0.31(4) 0.14(2) 0.13(2) 0.070(16) 0.09(2)
Te1 0.0500(4) 0.0392(4) 0.0458(4) -0.0114(3) 0.0238(3) -0.0058(3)
Ag2 0.0559(5) 0.0582(5) 0.0354(5) -0.0013(4) 0.0172(4) 0.0207(4)
P3 0.0551(18) 0.075(2) 0.0319(16) -0.0011(15) 0.0146(14) 0.0138(16)
C13 0.064(9) 0.18(2) 0.065(11) 0.001(11) 0.010(8) 0.001(11)
C14 0.064(8) 0.122(13) 0.045(8) 0.003(8) 0.017(7) 0.023(9)
C15 0.033(6) 0.197(19) 0.067(10) 0.029(12) 0.012(7) 0.001(9)
C16 0.109(14) 0.100(13) 0.077(12) 0.022(10) -0.001(10) -0.039(11)
C17 0.115(13) 0.074(9) 0.043(8) 0.018(7) 0.026(8) 0.005(9)
C18 0.31(4) 0.075(13) 0.19(3) 0.053(15) 0.15(3) 0.049(18)
N2 0.047(5) 0.072(7) 0.041(6) -0.018(5) 0.016(4) 0.001(5)
P4 0.0351(14) 0.0633(19) 0.0542(19) -0.0286(16) 0.0195(14) -0.0101(14)
C19 0.030(6) 0.111(12) 0.113(13) -0.037(10) 0.022(8) 0.004(7)
C20 0.035(6) 0.084(9) 0.080(10) -0.038(8) 0.026(7) -0.011(6)
C21 0.064(9) 0.160(17) 0.089(12) -0.041(11) 0.049(9) -0.031(10)
C22 0.126(14) 0.059(9) 0.107(13) -0.038(9) 0.069(12) -0.011(9)
C23 0.070(9) 0.088(10) 0.070(10) -0.045(8) 0.032(8) -0.016(8)
C24 0.078(11) 0.143(17) 0.162(19) -0.123(16) 0.032(12) -0.045(11)
Te2 0.0404(4) 0.0381(4) 0.0600(5) -0.0141(3) 0.0190(4) -0.0069(3)
Ag3 0.0311(4) 0.0362(4) 0.0432(5) -0.0001(3) 0.0089(3) -0.0023(3)
P5 0.0413(15) 0.0640(19) 0.0431(17) 0.0231(15) 0.0110(13) -0.0092(14)
C28 0.16(2) 0.17(2) 0.17(2) 0.06(2) 0.030(19) 0.10(2)
C29 0.100(13) 0.078(11) 0.137(17) 0.074(11) 0.035(12) 0.016(10)
C30 0.122(15) 0.080(12) 0.20(2) 0.034(13) 0.101(16) 0.037(11)
N3 0.032(5) 0.081(7) 0.044(6) 0.021(5) 0.002(4) -0.016(5)
P6 0.0300(13) 0.0582(17) 0.0377(16) 0.0081(13) 0.0064(12) -0.0127(13)
C31 0.032(7) 0.175(19) 0.075(11) 0.002(11) -0.007(7) 0.004(9)
C32 0.030(5) 0.064(7) 0.057(8) 0.007(6) 0.013(5) -0.010(5)
C33 0.045(7) 0.051(7) 0.102(11) 0.009(7) 0.024(7) 0.004(6)
C34 0.093(11) 0.062(9) 0.094(12) -0.035(8) 0.041(10) -0.019(8)
C35 0.044(6) 0.077(9) 0.058(8) -0.012(7) 0.012(6) -0.012(6)
C36 0.037(13) 0.14(3) 0.049(16) -0.030(17) 0.000(11) -0.016(16)
C34A 0.093(11) 0.062(9) 0.094(12) -0.035(8) 0.041(10) -0.019(8)
C35A 0.044(6) 0.077(9) 0.058(8) -0.012(7) 0.012(6) -0.012(6)
Te3 0.0355(4) 0.0409(4) 0.0348(4) 0.0090(3) 0.0121(3) -0.0038(3)

loop_
_atom_type_symbol
_atom_type_description
_atom_type_scat_dispersion_real
_atom_type_scat_dispersion_imag
_atom_type_scat_source
C C 0.0033 0.0016 'International Tables Vol C Tables 4.2.6.8 and 6.1.1.4'
H H 0.0000 0.0000 'International Tables Vol C Tables 4.2.6.8 and 6.1.1.4'
N N 0.0061 0.0033 'International Tables Vol C Tables 4.2.6.8 and 6.1.1.4'
P P 0.1023 0.0942 'International Tables Vol C Tables 4.2.6.8 and 6.1.1.4'
Ag Ag -0.8971 1.1015 'International Tables Vol C Tables 4.2.6.8 and 6.1.1.4'
Te Te -0.5308 1.6751 'International Tables Vol C Tables 4.2.6.8 and 6.1.1.4'

loop_
_geom_angle_atom_site_label_1
_geom_angle_atom_site_label_2
_geom_angle_atom_site_label_3
_geom_angle
_geom_angle_site_symmetry_1
_geom_angle_site_symmetry_3
_geom_angle_publ_flag
P1 Ag1 Te3 133.27(8) . . ?
P1 Ag1 Te1 93.42(9) . . ?
Te3 Ag1 Te1 131.58(4) . . ?
P1 Ag1 Ag2 121.99(13) . . ?
Te3 Ag1 Ag2 84.69(4) . . ?
Te1 Ag1 Ag2 54.69(3) . . ?
P1 Ag1 Ag3 167.93(8) . . ?
Te3 Ag1 Ag3 58.12(2) . . ?
Te1 Ag1 Ag3 76.76(3) . . ?
Ag2 Ag1 Ag3 57.74(3) . . ?
N1 P1 C5 103.6(6) . . ?
N1 P1 C2 104.2(6) . . ?
C5 P1 C2 105.1(7) . . ?
N1 P1 Ag1 109.7(4) . . ?
C5 P1 Ag1 121.5(5) . . ?
C2 P1 Ag1 111.3(5) . . ?
C1 C2 C3 111.1(13) . . ?
C1 C2 P1 112.9(12) . . ?
C3 C2 P1 110.0(11) . . ?
C6 C5 C4 113.4(13) . . ?
C6 C5 P1 111.7(12) . . ?
C4 C5 P1 117.1(12) . . ?
P2 N1 P1 128.7(6) . . ?
N1 P2 C11 109.3(7) . . ?
N1 P2 C8 115.9(7) . . ?
C11 P2 C8 94.6(8) . . ?
N1 P2 C8A 105.0(7) . . ?
C11 P2 C8A 115.3(7) . . ?
N1 P2 Te1 117.1(4) . . ?
C11 P2 Te1 109.5(7) . . ?
C8 P2 Te1 108.1(5) . . ?
C8A P2 Te1 100.7(5) . . ?
C9 C8 C7 112.6(15) . . ?
C9 C8 P2 111.0(14) . . ?
C7 C8 P2 110.1(13) . . ?
C9A C8A C7A 113.4(15) . . ?
C9A C8A P2 114.6(13) . . ?
C7A C8A P2 110.6(12) . . ?
C12 C11 C10 120(2) . . ?
C12 C11 P2 109.1(12) . . ?
C10 C11 P2 111.6(12) . . ?
P2 Te1 Ag2 109.19(8) . . ?
P2 Te1 Ag1 87.11(9) . . ?
Ag2 Te1 Ag1 66.74(4) . . ?
P3 Ag2 Te1 153.75(9) . . ?
P3 Ag2 Te2 93.15(9) . . ?
Te1 Ag2 Te2 102.82(4) . . ?
P3 Ag2 Ag3 125.61(8) . . ?
Te1 Ag2 Ag3 80.61(4) . . ?
Te2 Ag2 Ag3 55.60(3) . . ?
P3 Ag2 Ag1 131.22(10) . . ?
Te1 Ag2 Ag1 58.58(3) . . ?
Te2 Ag2 Ag1 116.54(4) . . ?
Ag3 Ag2 Ag1 61.41(4) . . ?
N2 P3 C17 105.0(6) . . ?
N2 P3 C14 105.4(6) . . ?
C17 P3 C14 104.4(7) . . ?
N2 P3 Ag2 111.1(4) . . ?
C17 P3 Ag2 121.7(5) . . ?
C14 P3 Ag2 108.0(4) . . ?
C15 C14 C13 110.3(15) . . ?
C15 C14 P3 108.9(10) . . ?
C13 C14 P3 113.4(10) . . ?
C18 C17 C16 112.4(18) . . ?
C18 C17 P3 112.3(13) . . ?
C16 C17 P3 110.9(10) . . ?
P4 N2 P3 126.3(6) . . ?
N2 P4 C23 105.6(6) . . ?
N2 P4 C20 109.4(6) . . ?
C23 P4 C20 108.3(6) . . ?
N2 P4 Te2 117.2(3) . . ?
C23 P4 Te2 107.3(5) . . ?
C20 P4 Te2 108.8(5) . . ?
C19 C20 C21 113.0(11) . . ?
C19 C20 P4 118.4(10) . . ?
C21 C20 P4 108.7(10) . . ?
C24 C23 C22 110.9(14) . . ?
C24 C23 P4 109.1(9) . . ?
C22 C23 P4 113.5(10) . . ?
P4 Te2 Ag3 106.06(7) . . ?
P4 Te2 Ag2 83.26(8) . . ?
Ag3 Te2 Ag2 62.42(3) . . ?
P5 Ag3 Te2 135.09(8) . . ?
P5 Ag3 Te3 94.76(7) . . ?
Te2 Ag3 Te3 125.66(4) . . ?
P5 Ag3 Ag2 150.92(9) . . ?
Te2 Ag3 Ag2 61.98(4) . . ?
Te3 Ag3 Ag2 85.08(3) . . ?
P5 Ag3 Ag1 95.23(9) . . ?
Te2 Ag3 Ag1 122.31(4) . . ?
Te3 Ag3 Ag1 55.54(3) . . ?
Ag2 Ag3 Ag1 60.85(3) . . ?
N3 P5 C26 107.7(6) . . ?
N3 P5 C26A 103.0(12) . . ?
N3 P5 C29 104.8(7) . . ?
C26 P5 C29 97.5(9) . . ?
C26A P5 C29 117.1(15) . . ?
N3 P5 Ag3 110.1(3) . . ?
C26 P5 Ag3 120.8(6) . . ?
C26A P5 Ag3 106.7(11) . . ?
C29 P5 Ag3 114.3(7) . . ?
C27 C26 C25 112.3(13) . . ?
C27 C26 P5 109.7(11) . . ?
C25 C26 P5 111.1(11) . . ?
C25A C26A C27A 114(2) . . ?
C25A C26A P5 114.6(18) . . ?
C27A C26A P5 113.1(17) . . ?
C28 C29 C30 106.2(17) . . ?
C28 C29 P5 113.9(16) . . ?
C30 C29 P5 109.0(10) . . ?
P6 N3 P5 129.2(6) . . ?
N3 P6 C32 110.3(5) . . ?
N3 P6 C35 109.1(6) . . ?
C32 P6 C35 106.5(5) . . ?
N3 P6 Te3 117.3(3) . . ?
C32 P6 Te3 104.9(4) . . ?
C35 P6 Te3 108.2(4) . . ?
C31 C32 C33 109.8(12) . . ?
C31 C32 P6 111.3(9) . . ?
C33 C32 P6 111.5(8) . . ?
C36 C35 C34 117.0(11) . . ?
C36 C35 P6 112.4(11) . . ?
C34 C35 P6 113.0(8) . . ?
P6 Te3 Ag1 98.02(7) . . ?
P6 Te3 Ag3 87.35(7) . . ?
Ag1 Te3 Ag3 66.34(3) . . ?

loop_
_geom_bond_atom_site_label_1
_geom_bond_atom_site_label_2
_geom_bond_distance
_geom_bond_site_symmetry_2
_geom_bond_publ_flag
Ag1 P1 2.461(3) . ?
Ag1 Te3 2.7322(11) . ?
Ag1 Te1 2.8044(12) . ?
Ag1 Ag2 3.0192(15) . ?
Ag1 Ag3 3.0355(12) . ?
P1 N1 1.640(12) . ?
P1 C5 1.808(16) . ?
P1 C2 1.840(18) . ?
C1 C2 1.492(15) . ?
C2 C3 1.535(15) . ?
C4 C5 1.510(15) . ?
C5 C6 1.478(15) . ?
N1 P2 1.577(11) . ?
P2 C11 1.854(17) . ?
P2 C8 1.867(19) . ?
P2 C8A 1.88(2) . ?
P2 Te1 2.471(3) . ?
C7 C8 1.534(16) . ?
C8 C9 1.516(17) . ?
C7A C8A 1.513(16) . ?
C8A C9A 1.497(17) . ?
C10 C11 1.51(3) . ?
C11 C12 1.45(2) . ?
Te1 Ag2 2.6816(12) . ?
Ag2 P3 2.403(3) . ?
Ag2 Te2 2.9119(12) . ?
Ag2 Ag3 2.9236(15) . ?
P3 N2 1.644(10) . ?
P3 C17 1.854(14) . ?
P3 C14 1.858(14) . ?
C13 C14 1.51(2) . ?
C14 C15 1.46(2) . ?
C16 C17 1.56(2) . ?
C17 C18 1.49(2) . ?
N2 P4 1.584(11) . ?
P4 C23 1.846(13) . ?
P4 C20 1.873(11) . ?
P4 Te2 2.460(3) . ?
C19 C20 1.48(2) . ?
C20 C21 1.514(19) . ?
C22 C23 1.55(2) . ?
C23 C24 1.544(19) . ?
Te2 Ag3 2.7216(13) . ?
Ag3 P5 2.433(3) . ?
Ag3 Te3 2.8140(11) . ?
P5 N3 1.646(9) . ?
P5 C26 1.840(14) . ?
P5 C26A 1.872(19) . ?
P5 C29 1.874(16) . ?
C25 C26 1.546(15) . ?
C26 C27 1.518(16) . ?
C25A C26A 1.505(19) . ?
C26A C27A 1.514(19) . ?
C28 C29 1.50(3) . ?
C29 C30 1.64(3) . ?
N3 P6 1.583(9) . ?
P6 C32 1.845(11) . ?
P6 C35 1.849(13) . ?
P6 Te3 2.470(3) . ?
C31 C32 1.498(17) . ?
C32 C33 1.506(18) . ?
C34 C35 1.519(13) . ?
C35 C36 1.504(14) . ?
